data_4341776
loop_
_publ_author_name
'Pascualini, Matias E.'
'Di Russo, Natali V.'
'Quintero, Pedro A.'
'Thuijs, Annaliese E.'
'Pinkowicz, Dawid'
'Abboud, Khalil A.'
'Dunbar, Kim R.'
'Christou, George'
'Meisel, Mark W.'
'Veige, Adam S.'

_publ_section_title
;
 Synthesis, Characterization, and Reactivity of Iron(III) Complexes
 Supported by a Trianionic ONO(3-) Pincer Ligand.
;
_journal_name_full 'Inorganic chemistry'
_journal_page_first 141124145829004
_journal_paper_doi 10.1021/ic502251p
_journal_year 2014
_chemical_formula_sum 'C30 H20 F12 Fe N3 O2'
_chemical_formula_weight 738.34
_chemical_name_systematic
; 
 ? 
;
_space_group_IT_number 14
_symmetry_cell_setting monoclinic
_symmetry_space_group_name_Hall '-P 2yn'
_symmetry_space_group_name_H-M 'P 1 21/n 1'
_atom_sites_solution_hydrogens geom
_atom_sites_solution_primary direct
_atom_sites_solution_secondary difmap
_audit_creation_method SHELXL-97
_audit_update_record
;
2012-03-05 # Formatted by publCIF
;
_cell_angle_alpha 90.00
_cell_angle_beta 97.184(2)
_cell_angle_gamma 90.00
_cell_formula_units_Z 4
_cell_length_a 13.5244(6)
_cell_length_b 15.9041(7)
_cell_length_c 14.1139(6)
_cell_measurement_reflns_used 9824
_cell_measurement_temperature 100(2)
_cell_measurement_theta_max 27.81
_cell_measurement_theta_min 2.23
_cell_volume 3012.0(2)
_computing_cell_refinement 'Bruker APEX2'
_computing_data_collection 'Bruker APEX2 (Bruker, 2008)'
_computing_data_reduction 'Bruker SAINT (Bruker, 2008)'
_computing_molecular_graphics 'Bruker SHELXTL'
_computing_publication_material 'Bruker SHELXTL'
_computing_structure_refinement 'Bruker SHELXTL'
_computing_structure_solution 'Bruker SHELXTL (Bruker, 2008)'
_diffrn_ambient_temperature 100(2)
_diffrn_measured_fraction_theta_full 1.000
_diffrn_measured_fraction_theta_max 1.000
_diffrn_measurement_device_type 'Bruker APEX-II CCD'
_diffrn_measurement_method 'phi and omega scans'
_diffrn_radiation_monochromator graphite
_diffrn_radiation_source 'fine-focus sealed tube'
_diffrn_radiation_type MoK\a
_diffrn_radiation_wavelength 0.71073
_diffrn_reflns_av_R_equivalents 0.0463
_diffrn_reflns_av_sigmaI/netI 0.0285
_diffrn_reflns_limit_h_max 16
_diffrn_reflns_limit_h_min -17
_diffrn_reflns_limit_k_max 20
_diffrn_reflns_limit_k_min -20
_diffrn_reflns_limit_l_max 18
_diffrn_reflns_limit_l_min -18
_diffrn_reflns_number 49897
_diffrn_reflns_theta_full 27.50
_diffrn_reflns_theta_max 27.50
_diffrn_reflns_theta_min 1.94
_diffrn_standards_decay_% <1
_diffrn_standards_interval_count 0
_diffrn_standards_interval_time 0
_diffrn_standards_number 0
_exptl_absorpt_coefficient_mu 0.609
_exptl_absorpt_correction_T_max 0.9404
_exptl_absorpt_correction_T_min 0.8745
_exptl_absorpt_correction_type numerical
_exptl_absorpt_process_details 'based on measured indexed crystal faces, Bruker SHELXTL  v6.14 (Bruker 2008)'
_exptl_crystal_colour green
_exptl_crystal_density_diffrn 1.628
_exptl_crystal_density_method 'not measured'
_exptl_crystal_description rods
_exptl_crystal_F_000 1484
_exptl_crystal_size_max 0.23
_exptl_crystal_size_mid 0.21
_exptl_crystal_size_min 0.10
_refine_diff_density_max 0.400
_refine_diff_density_min -0.343
_refine_diff_density_rms 0.051
_refine_ls_extinction_method none
_refine_ls_goodness_of_fit_ref 1.071
_refine_ls_hydrogen_treatment constr
_refine_ls_matrix_type full
_refine_ls_number_parameters 435
_refine_ls_number_reflns 6926
_refine_ls_number_restraints 0
_refine_ls_restrained_S_all 1.071
_refine_ls_R_factor_all 0.0391
_refine_ls_R_factor_gt 0.0291
_refine_ls_shift/su_max 0.002
_refine_ls_shift/su_mean 0.000
_refine_ls_structure_factor_coef Fsqd
_refine_ls_weighting_details 'calc w=1/[\s^2^(Fo^2^)+(0.0453P)^2^+0.1630P] where P=(Fo^2^+2Fc^2^)/3'
_refine_ls_weighting_scheme calc
_refine_ls_wR_factor_gt 0.0774
_refine_ls_wR_factor_ref 0.0813
_reflns_number_gt 5653
_reflns_number_total 6926
_reflns_threshold_expression I>2\s(I)
_cod_data_source_file ic502251p_si_001.cif
_cod_data_source_block pasc10
_cod_depositor_comments
;
The following automatic conversions were performed:

'_symmetry_cell_setting' value 'Monoclinic' changed to 'monoclinic'
according to
/home/saulius/struct/COD-crude-data--automatic-downloads/rss-feeds/ACS/lib/dictionaries/cif_core.dic
dictionary named 'cif_core.dic' version 2.4.2 from 2011-04-26.

Automatic conversion script
Id: cif_fix_values 2935 2014-11-11 08:27:57Z andrius 
;
_cod_original_sg_symbol_H-M P21/n
_cod_database_code 4341776

loop_
_symmetry_equiv_pos_as_xyz
'x, y, z'
'-x+1/2, y+1/2, -z+1/2'
'-x, -y, -z'
'x-1/2, -y-1/2, z-1/2'

loop_
_atom_site_label
_atom_site_type_symbol
_atom_site_fract_x
_atom_site_fract_y
_atom_site_fract_z
_atom_site_U_iso_or_equiv
_atom_site_adp_type
_atom_site_occupancy
_atom_site_symmetry_multiplicity
_atom_site_calc_flag
_atom_site_refinement_flags
Fe1 Fe 0.419047(15) 0.612590(13) 0.244214(14) 0.01597(7) Uani 1 1 d .
F1 F 0.56546(7) 0.60792(6) 0.07654(7) 0.0302(2) Uani 1 1 d .
F2 F 0.61964(7) 0.71704(6) 0.00952(6) 0.0290(2) Uani 1 1 d .
F3 F 0.68279(7) 0.68284(7) 0.15174(7) 0.0337(2) Uani 1 1 d .
F4 F 0.48847(7) 0.87937(6) 0.18560(7) 0.0290(2) Uani 1 1 d .
F5 F 0.62668(7) 0.82262(6) 0.24352(6) 0.0275(2) Uani 1 1 d .
F6 F 0.60843(7) 0.86583(6) 0.09903(7) 0.0291(2) Uani 1 1 d .
F7 F 0.20875(7) 0.73881(5) 0.19406(7) 0.0288(2) Uani 1 1 d .
F8 F 0.15371(8) 0.73494(6) 0.32962(7) 0.0392(3) Uani 1 1 d .
F9 F 0.06381(7) 0.68681(6) 0.20505(7) 0.0355(2) Uani 1 1 d .
F10 F 0.18137(7) 0.59598(6) 0.43213(7) 0.0312(2) Uani 1 1 d .
F11 F 0.05411(7) 0.56293(7) 0.33260(7) 0.0336(2) Uani 1 1 d .
F12 F 0.18066(7) 0.47932(6) 0.35575(7) 0.0283(2) Uani 1 1 d .
O1 O 0.50050(7) 0.70320(6) 0.22062(7) 0.0186(2) Uani 1 1 d .
O2 O 0.30371(8) 0.61239(6) 0.30804(7) 0.0209(2) Uani 1 1 d .
N1 N 0.34333(9) 0.61991(7) 0.12009(9) 0.0166(3) Uani 1 1 d .
N2 N 0.50202(9) 0.49856(8) 0.24439(9) 0.0187(3) Uani 1 1 d .
N3 N 0.49874(9) 0.60448(7) 0.38613(9) 0.0174(3) Uani 1 1 d .
C1 C 0.51629(10) 0.73939(9) 0.13522(10) 0.0167(3) Uani 1 1 d .
C2 C 0.42345(10) 0.74573(9) 0.05948(10) 0.0163(3) Uani 1 1 d .
C3 C 0.34340(11) 0.68677(9) 0.05626(10) 0.0164(3) Uani 1 1 d .
C4 C 0.26002(11) 0.70174(9) -0.01281(10) 0.0187(3) Uani 1 1 d .
H4 H 0.2046 0.6647 -0.0154 0.022 Uiso 1 1 calc R
C5 C 0.25585(11) 0.76767(9) -0.07633(10) 0.0194(3) Uani 1 1 d .
H5 H 0.1977 0.7754 -0.1207 0.023 Uiso 1 1 calc R
C6 C 0.33525(11) 0.82322(9) -0.07665(10) 0.0194(3) Uani 1 1 d .
C7 C 0.41764(11) 0.81052(9) -0.00774(10) 0.0190(3) Uani 1 1 d .
H7 H 0.4725 0.8480 -0.0066 0.023 Uiso 1 1 calc R
C8 C 0.59717(11) 0.68751(10) 0.09256(11) 0.0217(3) Uani 1 1 d .
C9 C 0.55998(11) 0.82767(10) 0.16504(10) 0.0209(3) Uani 1 1 d .
C10 C 0.33264(12) 0.89409(10) -0.14772(12) 0.0278(4) Uani 1 1 d .
H10A H 0.3716 0.8785 -0.1991 0.042 Uiso 1 1 calc R
H10B H 0.3611 0.9448 -0.1156 0.042 Uiso 1 1 calc R
H10C H 0.2635 0.9050 -0.1747 0.042 Uiso 1 1 calc R
C11 C 0.20621(11) 0.60367(9) 0.26743(11) 0.0194(3) Uani 1 1 d .
C12 C 0.19366(11) 0.55234(9) 0.17346(10) 0.0184(3) Uani 1 1 d .
C13 C 0.26212(11) 0.56165(9) 0.10638(10) 0.0177(3) Uani 1 1 d .
C14 C 0.25301(12) 0.50941(10) 0.02607(11) 0.0232(3) Uani 1 1 d .
H14 H 0.3001 0.5141 -0.0182 0.028 Uiso 1 1 calc R
C15 C 0.17682(12) 0.45102(10) 0.00965(12) 0.0276(4) Uani 1 1 d .
H15 H 0.1728 0.4158 -0.0451 0.033 Uiso 1 1 calc R
C16 C 0.10641(12) 0.44361(10) 0.07246(12) 0.0263(4) Uani 1 1 d .
C17 C 0.11609(11) 0.49432(10) 0.15310(11) 0.0237(3) Uani 1 1 d .
H17 H 0.0680 0.4894 0.1964 0.028 Uiso 1 1 calc R
C18 C 0.15769(12) 0.69185(10) 0.24942(11) 0.0248(4) Uani 1 1 d .
C19 C 0.15422(12) 0.56044(11) 0.34701(11) 0.0252(4) Uani 1 1 d .
C20 C 0.02051(14) 0.38206(11) 0.05577(15) 0.0389(5) Uani 1 1 d .
H20A H 0.0244 0.3421 0.1090 0.058 Uiso 1 1 calc R
H20B H 0.0243 0.3514 -0.0039 0.058 Uiso 1 1 calc R
H20C H -0.0427 0.4128 0.0515 0.058 Uiso 1 1 calc R
C21 C 0.49593(12) 0.44447(10) 0.17030(11) 0.0229(3) Uani 1 1 d .
H21 H 0.4465 0.4537 0.1173 0.028 Uiso 1 1 calc R
C22 C 0.55860(12) 0.37621(10) 0.16843(12) 0.0255(4) Uani 1 1 d .
H22 H 0.5517 0.3385 0.1158 0.031 Uiso 1 1 calc R
C23 C 0.63194(12) 0.36378(11) 0.24514(12) 0.0270(4) Uani 1 1 d .
H23 H 0.6769 0.3179 0.2452 0.032 Uiso 1 1 calc R
C24 C 0.63888(11) 0.41882(10) 0.32157(11) 0.0242(3) Uani 1 1 d .
H24 H 0.6888 0.4112 0.3745 0.029 Uiso 1 1 calc R
C25 C 0.57220(11) 0.48525(9) 0.32019(10) 0.0182(3) Uani 1 1 d .
C26 C 0.56910(11) 0.54451(9) 0.40136(10) 0.0180(3) Uani 1 1 d .
C27 C 0.62962(11) 0.53817(10) 0.48806(11) 0.0236(3) Uani 1 1 d .
H27 H 0.6787 0.4953 0.4981 0.028 Uiso 1 1 calc R
C28 C 0.61727(12) 0.59536(10) 0.55955(11) 0.0249(4) Uani 1 1 d .
H28 H 0.6591 0.5931 0.6188 0.030 Uiso 1 1 calc R
C29 C 0.54339(12) 0.65598(10) 0.54404(11) 0.0225(3) Uani 1 1 d .
H29 H 0.5330 0.6952 0.5925 0.027 Uiso 1 1 calc R
C30 C 0.48537(11) 0.65789(9) 0.45641(10) 0.0205(3) Uani 1 1 d .
H30 H 0.4340 0.6988 0.4457 0.025 Uiso 1 1 calc R

loop_
_atom_site_aniso_label
_atom_site_aniso_U_11
_atom_site_aniso_U_22
_atom_site_aniso_U_33
_atom_site_aniso_U_23
_atom_site_aniso_U_13
_atom_site_aniso_U_12
Fe1 0.01622(12) 0.01751(11) 0.01419(11) -0.00015(8) 0.00194(8) -0.00013(8)
F1 0.0343(6) 0.0247(5) 0.0336(5) -0.0038(4) 0.0111(4) 0.0054(4)
F2 0.0245(5) 0.0421(6) 0.0222(5) 0.0048(4) 0.0106(4) 0.0053(4)
F3 0.0185(5) 0.0528(7) 0.0288(5) 0.0000(5) -0.0014(4) 0.0118(4)
F4 0.0299(5) 0.0236(5) 0.0327(5) -0.0076(4) 0.0013(4) 0.0021(4)
F5 0.0259(5) 0.0325(5) 0.0219(5) 0.0020(4) -0.0061(4) -0.0093(4)
F6 0.0286(5) 0.0340(5) 0.0242(5) 0.0064(4) 0.0009(4) -0.0137(4)
F7 0.0380(6) 0.0204(5) 0.0302(5) 0.0034(4) 0.0125(4) 0.0046(4)
F8 0.0575(7) 0.0373(6) 0.0247(5) -0.0028(4) 0.0126(5) 0.0204(5)
F9 0.0248(5) 0.0388(6) 0.0424(6) 0.0123(5) 0.0020(4) 0.0117(4)
F10 0.0308(5) 0.0451(6) 0.0191(5) 0.0041(4) 0.0094(4) 0.0070(4)
F11 0.0178(5) 0.0501(6) 0.0344(5) 0.0142(5) 0.0097(4) 0.0053(4)
F12 0.0236(5) 0.0318(5) 0.0294(5) 0.0130(4) 0.0030(4) 0.0010(4)
O1 0.0186(5) 0.0232(5) 0.0141(5) 0.0018(4) 0.0023(4) -0.0033(4)
O2 0.0171(5) 0.0282(6) 0.0174(5) -0.0003(4) 0.0016(4) 0.0010(4)
N1 0.0152(6) 0.0188(6) 0.0160(6) -0.0010(5) 0.0025(5) -0.0019(5)
N2 0.0186(6) 0.0205(6) 0.0171(6) -0.0011(5) 0.0027(5) -0.0005(5)
N3 0.0175(6) 0.0176(6) 0.0174(6) 0.0000(5) 0.0027(5) -0.0018(5)
C1 0.0145(7) 0.0199(7) 0.0159(7) 0.0003(6) 0.0026(6) -0.0010(6)
C2 0.0133(7) 0.0206(7) 0.0152(7) -0.0026(6) 0.0031(6) 0.0017(5)
C3 0.0169(7) 0.0190(7) 0.0139(7) -0.0034(5) 0.0042(6) 0.0016(6)
C4 0.0149(7) 0.0234(8) 0.0183(7) -0.0039(6) 0.0032(6) -0.0020(6)
C5 0.0154(7) 0.0256(8) 0.0166(7) -0.0025(6) -0.0001(6) 0.0036(6)
C6 0.0176(7) 0.0224(8) 0.0185(7) 0.0010(6) 0.0036(6) 0.0031(6)
C7 0.0153(7) 0.0218(8) 0.0203(7) -0.0010(6) 0.0042(6) 0.0001(6)
C8 0.0189(8) 0.0284(8) 0.0180(7) 0.0014(6) 0.0034(6) 0.0021(6)
C9 0.0192(8) 0.0247(8) 0.0184(7) 0.0022(6) 0.0005(6) -0.0039(6)
C10 0.0206(8) 0.0333(9) 0.0283(9) 0.0100(7) -0.0016(7) 0.0003(7)
C11 0.0175(7) 0.0235(8) 0.0180(7) 0.0030(6) 0.0050(6) 0.0031(6)
C12 0.0164(7) 0.0189(7) 0.0195(7) 0.0035(6) 0.0007(6) 0.0021(6)
C13 0.0153(7) 0.0171(7) 0.0202(7) -0.0002(6) 0.0001(6) 0.0002(5)
C14 0.0209(8) 0.0241(8) 0.0244(8) -0.0048(6) 0.0017(6) 0.0019(6)
C15 0.0292(9) 0.0196(8) 0.0316(9) -0.0068(7) -0.0052(7) 0.0021(7)
C16 0.0231(8) 0.0183(8) 0.0351(9) 0.0053(7) -0.0056(7) -0.0033(6)
C17 0.0196(8) 0.0241(8) 0.0269(8) 0.0093(6) 0.0005(6) -0.0024(6)
C18 0.0269(9) 0.0284(9) 0.0201(8) 0.0010(6) 0.0072(7) 0.0068(7)
C19 0.0184(8) 0.0330(9) 0.0245(8) 0.0078(7) 0.0041(6) 0.0052(7)
C20 0.0345(10) 0.0269(9) 0.0517(12) 0.0051(8) -0.0089(9) -0.0105(8)
C21 0.0228(8) 0.0266(8) 0.0193(8) -0.0036(6) 0.0018(6) -0.0002(6)
C22 0.0275(9) 0.0259(9) 0.0234(8) -0.0075(6) 0.0050(7) 0.0014(7)
C23 0.0236(9) 0.0279(9) 0.0301(9) -0.0037(7) 0.0063(7) 0.0075(7)
C24 0.0191(8) 0.0285(8) 0.0243(8) -0.0014(7) 0.0005(6) 0.0041(6)
C25 0.0154(7) 0.0220(8) 0.0178(7) -0.0004(6) 0.0039(6) -0.0020(6)
C26 0.0163(7) 0.0195(7) 0.0185(7) 0.0009(6) 0.0032(6) -0.0025(6)
C27 0.0201(8) 0.0257(8) 0.0240(8) -0.0008(6) -0.0016(6) 0.0016(6)
C28 0.0236(8) 0.0321(9) 0.0178(8) -0.0017(6) -0.0026(6) -0.0033(7)
C29 0.0259(8) 0.0214(8) 0.0201(8) -0.0045(6) 0.0027(6) -0.0037(6)
C30 0.0233(8) 0.0172(7) 0.0209(8) -0.0013(6) 0.0031(6) -0.0012(6)

loop_
_atom_type_symbol
_atom_type_description
_atom_type_scat_dispersion_real
_atom_type_scat_dispersion_imag
_atom_type_scat_source
C C 0.0033 0.0016 'International Tables Vol C Tables 4.2.6.8 and 6.1.1.4'
H H 0.0000 0.0000 'International Tables Vol C Tables 4.2.6.8 and 6.1.1.4'
N N 0.0061 0.0033 'International Tables Vol C Tables 4.2.6.8 and 6.1.1.4'
O O 0.0106 0.0060 'International Tables Vol C Tables 4.2.6.8 and 6.1.1.4'
F F 0.0171 0.0103 'International Tables Vol C Tables 4.2.6.8 and 6.1.1.4'
Fe Fe 0.3463 0.8444 'International Tables Vol C Tables 4.2.6.8 and 6.1.1.4'

loop_
_geom_angle_atom_site_label_1
_geom_angle_atom_site_label_2
_geom_angle_atom_site_label_3
_geom_angle
O1 Fe1 O2 128.62(5)
O1 Fe1 N1 92.85(5)
O2 Fe1 N1 93.27(5)
O1 Fe1 N2 109.52(5)
O2 Fe1 N2 117.51(5)
N1 Fe1 N2 105.86(5)
O1 Fe1 N3 88.53(4)
O2 Fe1 N3 84.49(5)
N1 Fe1 N3 177.75(5)
N2 Fe1 N3 75.30(5)
C1 O1 Fe1 129.65(9)
C11 O2 Fe1 127.16(9)
C3 N1 C13 117.98(11)
C3 N1 Fe1 126.37(9)
C13 N1 Fe1 113.38(9)
C21 N2 C25 118.77(13)
C21 N2 Fe1 124.09(10)
C25 N2 Fe1 116.76(10)
C30 N3 C26 119.41(13)
C30 N3 Fe1 123.61(10)
C26 N3 Fe1 116.88(10)
O1 C1 C2 115.53(12)
O1 C1 C8 108.17(12)
C2 C1 C8 108.50(11)
O1 C1 C9 103.60(11)
C2 C1 C9 112.02(12)
C8 C1 C9 108.77(12)
C7 C2 C3 119.00(13)
C7 C2 C1 119.31(12)
C3 C2 C1 121.70(12)
N1 C3 C4 120.57(13)
N1 C3 C2 122.82(12)
C4 C3 C2 116.53(13)
C5 C4 C3 122.76(14)
C5 C4 H4 118.6
C3 C4 H4 118.6
C4 C5 C6 121.14(13)
C4 C5 H5 119.4
C6 C5 H5 119.4
C5 C6 C7 117.02(13)
C5 C6 C10 121.57(13)
C7 C6 C10 121.41(14)
C2 C7 C6 123.45(14)
C2 C7 H7 118.3
C6 C7 H7 118.3
F2 C8 F3 107.03(12)
F2 C8 F1 106.64(12)
F3 C8 F1 106.52(12)
F2 C8 C1 113.80(12)
F3 C8 C1 112.54(12)
F1 C8 C1 109.89(12)
F4 C9 F5 106.83(12)
F4 C9 F6 107.59(12)
F5 C9 F6 105.25(11)
F4 C9 C1 110.74(12)
F5 C9 C1 111.21(12)
F6 C9 C1 114.77(12)
C6 C10 H10A 109.5
C6 C10 H10B 109.5
H10A C10 H10B 109.5
C6 C10 H10C 109.5
H10A C10 H10C 109.5
H10B C10 H10C 109.5
O2 C11 C12 113.96(12)
O2 C11 C18 109.84(12)
C12 C11 C18 109.66(12)
O2 C11 C19 103.85(12)
C12 C11 C19 111.96(12)
C18 C11 C19 107.25(12)
C17 C12 C13 117.96(14)
C17 C12 C11 121.49(14)
C13 C12 C11 120.53(13)
C14 C13 C12 118.84(13)
C14 C13 N1 118.85(13)
C12 C13 N1 122.24(13)
C15 C14 C13 121.49(15)
C15 C14 H14 119.3
C13 C14 H14 119.3
C16 C15 C14 120.45(15)
C16 C15 H15 119.8
C14 C15 H15 119.8
C15 C16 C17 118.27(14)
C15 C16 C20 122.06(16)
C17 C16 C20 119.67(16)
C16 C17 C12 122.88(15)
C16 C17 H17 118.6
C12 C17 H17 118.6
F8 C18 F7 106.79(13)
F8 C18 F9 106.88(13)
F7 C18 F9 106.75(12)
F8 C18 C11 112.74(12)
F7 C18 C11 111.21(13)
F9 C18 C11 112.11(13)
F10 C19 F12 106.50(12)
F10 C19 F11 106.36(13)
F12 C19 F11 107.11(13)
F10 C19 C11 111.31(13)
F12 C19 C11 110.61(13)
F11 C19 C11 114.51(12)
C16 C20 H20A 109.5
C16 C20 H20B 109.5
H20A C20 H20B 109.5
C16 C20 H20C 109.5
H20A C20 H20C 109.5
H20B C20 H20C 109.5
N2 C21 C22 122.60(14)
N2 C21 H21 118.7
C22 C21 H21 118.7
C21 C22 C23 118.55(15)
C21 C22 H22 120.7
C23 C22 H22 120.7
C24 C23 C22 119.37(15)
C24 C23 H23 120.3
C22 C23 H23 120.3
C23 C24 C25 119.36(14)
C23 C24 H24 120.3
C25 C24 H24 120.3
N2 C25 C24 121.32(13)
N2 C25 C26 115.12(13)
C24 C25 C26 123.52(13)
N3 C26 C27 121.31(14)
N3 C26 C25 114.42(12)
C27 C26 C25 124.22(14)
C28 C27 C26 118.90(14)
C28 C27 H27 120.5
C26 C27 H27 120.5
C27 C28 C29 119.49(14)
C27 C28 H28 120.3
C29 C28 H28 120.3
C30 C29 C28 118.35(14)
C30 C29 H29 120.8
C28 C29 H29 120.8
N3 C30 C29 122.50(14)
N3 C30 H30 118.8
C29 C30 H30 118.8

loop_
_geom_bond_atom_site_label_1
_geom_bond_atom_site_label_2
_geom_bond_distance
Fe1 O1 1.8689(10)
Fe1 O2 1.8964(11)
Fe1 N1 1.9190(12)
Fe1 N2 2.1324(13)
Fe1 N3 2.1564(12)
F1 C8 1.3466(18)
F2 C8 1.3325(17)
F3 C8 1.3424(17)
F4 C9 1.3288(18)
F5 C9 1.3407(16)
F6 C9 1.3484(17)
F7 C18 1.3342(18)
F8 C18 1.3301(18)
F9 C18 1.3460(18)
F10 C19 1.3369(19)
F11 C19 1.3443(18)
F12 C19 1.3404(19)
O1 C1 1.3763(17)
O2 C11 1.3775(18)
N1 C3 1.3936(19)
N1 C13 1.4315(18)
N2 C21 1.3486(19)
N2 C25 1.3551(18)
N3 C30 1.3352(19)
N3 C26 1.3455(19)
C1 C2 1.5472(19)
C1 C8 1.551(2)
C1 C9 1.561(2)
C2 C7 1.396(2)
C2 C3 1.429(2)
C3 C4 1.416(2)
C4 C5 1.376(2)
C4 H4 0.9500
C5 C6 1.391(2)
C5 H5 0.9500
C6 C7 1.399(2)
C6 C10 1.506(2)
C7 H7 0.9500
C10 H10A 0.9800
C10 H10B 0.9800
C10 H10C 0.9800
C11 C12 1.549(2)
C11 C18 1.556(2)
C11 C19 1.558(2)
C12 C17 1.400(2)
C12 C13 1.412(2)
C13 C14 1.398(2)
C14 C15 1.385(2)
C14 H14 0.9500
C15 C16 1.385(2)
C15 H15 0.9500
C16 C17 1.388(2)
C16 C20 1.515(2)
C17 H17 0.9500
C20 H20A 0.9800
C20 H20B 0.9800
C20 H20C 0.9800
C21 C22 1.380(2)
C21 H21 0.9500
C22 C23 1.388(2)
C22 H22 0.9500
C23 C24 1.383(2)
C23 H23 0.9500
C24 C25 1.388(2)
C24 H24 0.9500
C25 C26 1.488(2)
C26 C27 1.388(2)
C27 C28 1.384(2)
C27 H27 0.9500
C28 C29 1.386(2)
C28 H28 0.9500
C29 C30 1.380(2)
C29 H29 0.9500
C30 H30 0.9500
